data_7712556
loop_
_publ_author_name
'Claude, Guilhem'
'Kulitzki, Erika'
'Hagenbach, Adelheid'
'Roca Jungfer, Maximilian'
'Figueroa, Joshua S.'
'Abram, Ulrich'

_publ_section_title
;
 Phenylimido Complexes of Rhenium: Fluorine Substituents Provide
 Protection, Reactivity and Solubility
;
_journal_name_full 'Dalton Transactions'
_journal_paper_doi 10.1039/D3DT00446E
_journal_year 2023
_chemical_absolute_configuration rmad
_chemical_formula_moiety 'C34 H30 Cl3 F N2 P Re'
_chemical_formula_sum 'C34 H30 Cl3 F N2 P Re'
_chemical_formula_weight 809.12
_space_group_crystal_system monoclinic
_space_group_IT_number 14
_space_group_name_Hall '-P 2yn'
_space_group_name_H-M_alt 'P 1 21/n 1'
_atom_sites_solution_hydrogens geom
_audit_creation_date 2023-01-10
_audit_creation_method
;
Olex2 1.3
(compiled 2020.11.12 svn.r5f609507 for OlexSys, GUI svn.r6408)
;
_audit_update_record
;
2023-01-17 deposited with the CCDC.	2023-03-07 downloaded from the CCDC.
;
_cell_angle_alpha 90
_cell_angle_beta 100.002(5)
_cell_angle_gamma 90
_cell_formula_units_Z 4
_cell_length_a 9.6268(7)
_cell_length_b 20.7312(10)
_cell_length_c 16.4187(10)
_cell_measurement_reflns_used 19515
_cell_measurement_temperature 200
_cell_measurement_theta_max 29.54
_cell_measurement_theta_min 3.31
_cell_volume 3227.0(3)
_computing_cell_refinement 'STOE X-AREA'
_computing_data_collection 'STOE X-AREA'
_computing_data_reduction 'STOE X-RED'
_computing_molecular_graphics 'Olex2 1.3 (Dolomanov et al., 2009)'
_computing_publication_material 'Olex2 1.3 (Dolomanov et al., 2009)'
_computing_structure_refinement 'XL n/a (Sheldrick, 2008)'
_computing_structure_solution 'SHELXS-97 (Sheldrick, 1997)'
_diffrn_ambient_temperature 200
_diffrn_detector 'image plate (34 cm diameter)'
_diffrn_detector_area_resol_mean 6.67
_diffrn_detector_type STOE
_diffrn_measured_fraction_theta_full 0.995
_diffrn_measured_fraction_theta_max 0.995
_diffrn_measurement_details
;
 146 frames, detector distance = 100 mm
;
_diffrn_measurement_device '2-circle goniometer'
_diffrn_measurement_device_type 'STOE IPDS 2T'
_diffrn_measurement_method 'rotation method'
_diffrn_radiation_collimation '0.5 mm diameter, monocapillary'
_diffrn_radiation_monochromator 'plane graphite'
_diffrn_radiation_polarisn_norm 0
_diffrn_radiation_type 'Mo K\a'
_diffrn_radiation_wavelength 0.71073
_diffrn_reflns_av_R_equivalents 0.0394
_diffrn_reflns_av_unetI/netI 0.0452
_diffrn_reflns_Laue_measured_fraction_full 0.995
_diffrn_reflns_Laue_measured_fraction_max 0.995
_diffrn_reflns_limit_h_max 11
_diffrn_reflns_limit_h_min -10
_diffrn_reflns_limit_k_max 25
_diffrn_reflns_limit_k_min -25
_diffrn_reflns_limit_l_max 20
_diffrn_reflns_limit_l_min -20
_diffrn_reflns_number 18114
_diffrn_reflns_point_group_measured_fraction_full 0.995
_diffrn_reflns_point_group_measured_fraction_max 0.995
_diffrn_reflns_theta_full 25.242
_diffrn_reflns_theta_max 25.998
_diffrn_reflns_theta_min 3.318
_diffrn_source 'sealed X-ray tube, 12 x 0.4 mm long-fine focus'
_diffrn_source_current 35
_diffrn_source_power 1.75
_diffrn_source_voltage 50
_diffrn_standards_number 0
_exptl_absorpt_coefficient_mu 4.096
_exptl_absorpt_correction_T_max 0.6846
_exptl_absorpt_correction_T_min 0.4259
_exptl_absorpt_correction_type integration
_exptl_absorpt_process_details 'STOE X-RED & X-SHAPE'
_exptl_crystal_colour green
_exptl_crystal_colour_primary green
_exptl_crystal_density_diffrn 1.665
_exptl_crystal_description plate
_exptl_crystal_F_000 1592
_exptl_crystal_size_max 0.31
_exptl_crystal_size_mid 0.143
_exptl_crystal_size_min 0.02
_refine_diff_density_max 0.544
_refine_diff_density_min -1.067
_refine_diff_density_rms 0.083
_refine_ls_extinction_method none
_refine_ls_goodness_of_fit_ref 0.919
_refine_ls_hydrogen_treatment constr
_refine_ls_matrix_type full
_refine_ls_number_parameters 382
_refine_ls_number_reflns 6313
_refine_ls_number_restraints 0
_refine_ls_restrained_S_all 0.919
_refine_ls_R_factor_all 0.0458
_refine_ls_R_factor_gt 0.0271
_refine_ls_shift/su_max 0.002
_refine_ls_shift/su_mean 0.000
_refine_ls_structure_factor_coef Fsqd
_refine_ls_weighting_details 'w=1/[\s^2^(Fo^2^)+(0.0235P)^2^] where P=(Fo^2^+2Fc^2^)/3'
_refine_ls_weighting_scheme calc
_refine_ls_wR_factor_gt 0.0470
_refine_ls_wR_factor_ref 0.0501
_reflns_Friedel_coverage 0.000
_reflns_number_gt 4822
_reflns_number_total 6313
_reflns_threshold_expression 'I > 2\s(I)'
_cod_data_source_file d3dt00446e2.cif
_cod_data_source_block ReNPhF_mes
_cod_database_code 7712556
_shelx_shelxl_version_number 2017/1
_audit_contact_letter
;

;
_shelx_space_group_comment
;
The symmetry employed for this shelxl refinement is uniquely defined
by the following loop, which should always be used as a source of
symmetry information in preference to the above space-group names.
They are only intended as comments.
;
_shelx_estimated_absorpt_t_max 0.923
_shelx_estimated_absorpt_t_min 0.363
_olex2_refinement_description
;
1.a Aromatic/amide H refined with riding coordinates:
 C31(H31), C43(H43), C37(H37), C21(H21), C29(H29), C19(H19), C30(H30),
 C27(H27), C42(H42), C33(H33), C15(H15), C34(H34), C12(H12), C39(H39), C41(H41),
  C16(H16), C36(H36), C35(H35), C40(H40), C28(H28), C13(H13)
1.b Idealised Me refined as rotating group:
 C25(H25A,H25B,H25C), C23(H23A,H23B,H23C), C24(H24A,H24B,H24C)
;
_olex2_submission_special_instructions 'No special instructions were received'

loop_
_space_group_symop_operation_xyz
'x, y, z'
'-x+1/2, y+1/2, -z+1/2'
'-x, -y, -z'
'x-1/2, -y-1/2, z-1/2'

loop_
_symmetry_equiv_pos_as_xyz
x,y,z
1/2-x,1/2+y,1/2-z
-x,-y,-z
1/2+x,1/2-y,1/2+z

loop_
_atom_site_label
_atom_site_type_symbol
_atom_site_fract_x
_atom_site_fract_y
_atom_site_fract_z
_atom_site_U_iso_or_equiv
_atom_site_adp_type
_atom_site_occupancy
_atom_site_site_symmetry_order
_atom_site_calc_flag
_atom_site_refinement_flags_posn
_atom_site_refinement_flags_adp
_atom_site_refinement_flags_occupancy
_atom_site_disorder_assembly
_atom_site_disorder_group
Re1 Re 0.89062(2) 0.71485(2) 0.66440(2) 0.02754(5) Uani 1 1 d . . . . .
P1 P 0.74821(10) 0.62301(5) 0.60196(5) 0.0273(2) Uani 1 1 d . . . . .
Cl1 Cl 0.78922(11) 0.69207(5) 0.78459(5) 0.0374(2) Uani 1 1 d . . . . .
Cl3 Cl 1.03608(11) 0.79630(5) 0.74519(6) 0.0423(2) Uani 1 1 d . . . . .
Cl2 Cl 1.08395(10) 0.64183(5) 0.70561(6) 0.0374(2) Uani 1 1 d . . . . .
N10 N 0.9268(3) 0.74172(15) 0.57173(18) 0.0299(7) Uani 1 1 d . . . . .
F1 F 0.9659(3) 0.88746(14) 0.30027(15) 0.0651(8) Uani 1 1 d . . . . .
N2 N 0.6278(4) 0.80983(16) 0.6274(2) 0.0356(8) Uani 1 1 d . . . . .
C26 C 0.8172(4) 0.58379(19) 0.5176(2) 0.0327(9) Uani 1 1 d . . . . .
C1 C 0.7222(4) 0.77524(19) 0.6431(2) 0.0341(9) Uani 1 1 d . . . . .
C31 C 0.9451(4) 0.6017(2) 0.4958(2) 0.0369(9) Uani 1 1 d . . . . .
H31 H 1.000121 0.634836 0.525650 0.044 Uiso 1 1 calc R U . . .
C32 C 0.5722(4) 0.64876(18) 0.5551(2) 0.0283(8) Uani 1 1 d . . . . .
C11 C 0.9385(4) 0.77700(18) 0.5006(2) 0.0312(8) Uani 1 1 d . . . . .
C43 C 0.8204(4) 0.53966(19) 0.7380(2) 0.0362(9) Uani 1 1 d . . . . .
H43 H 0.904646 0.564213 0.750929 0.043 Uiso 1 1 calc R U . . .
C38 C 0.7186(4) 0.55673(18) 0.6703(2) 0.0317(8) Uani 1 1 d . . . . .
C37 C 0.4746(4) 0.6646(2) 0.6057(2) 0.0370(9) Uani 1 1 d . . . . .
H37 H 0.498886 0.658478 0.663809 0.044 Uiso 1 1 calc R U . . .
C17 C 0.5133(4) 0.85275(19) 0.6172(3) 0.0375(9) Uani 1 1 d . . . . .
C21 C 0.3304(5) 0.9043(2) 0.6726(3) 0.0546(12) Uani 1 1 d . . . . .
H21 H 0.276777 0.909497 0.715604 0.066 Uiso 1 1 calc R U . . .
C29 C 0.9142(5) 0.5233(2) 0.3871(3) 0.0481(12) Uani 1 1 d . . . . .
H29 H 0.946295 0.503087 0.341899 0.058 Uiso 1 1 calc R U . . .
C19 C 0.3755(5) 0.9336(2) 0.5401(3) 0.0531(12) Uani 1 1 d . . . . .
H19 H 0.354081 0.959844 0.492059 0.064 Uiso 1 1 calc R U . . .
C30 C 0.9927(5) 0.5711(2) 0.4303(2) 0.0438(11) Uani 1 1 d . . . . .
H30 H 1.080006 0.583560 0.415460 0.053 Uiso 1 1 calc R U . . .
C27 C 0.7406(4) 0.5345(2) 0.4739(3) 0.0446(11) Uani 1 1 d . . . . .
H27 H 0.653843 0.521278 0.488728 0.053 Uiso 1 1 calc R U . . .
C18 C 0.4832(4) 0.8881(2) 0.5443(3) 0.0412(10) Uani 1 1 d . . . . .
C42 C 0.7993(5) 0.4870(2) 0.7864(3) 0.0464(11) Uani 1 1 d . . . . .
H42 H 0.869495 0.475669 0.832275 0.056 Uiso 1 1 calc R U . . .
C33 C 0.5331(4) 0.6589(2) 0.4706(2) 0.0347(9) Uani 1 1 d . . . . .
H33 H 0.597799 0.648930 0.434884 0.042 Uiso 1 1 calc R U . . .
C15 C 0.8492(5) 0.8067(2) 0.3611(2) 0.0466(11) Uani 1 1 d . . . . .
H15 H 0.782745 0.802412 0.311356 0.056 Uiso 1 1 calc R U . . .
C34 C 0.4021(5) 0.6833(2) 0.4376(3) 0.0437(11) Uani 1 1 d . . . . .
H34 H 0.376946 0.689643 0.379602 0.052 Uiso 1 1 calc R U . . .
C20 C 0.2989(5) 0.9420(2) 0.6029(3) 0.0554(13) Uani 1 1 d . . . . .
C12 C 1.0475(5) 0.8207(2) 0.5044(2) 0.0414(10) Uani 1 1 d . . . . .
H12 H 1.115030 0.825509 0.553659 0.050 Uiso 1 1 calc R U . . .
C22 C 0.4381(5) 0.8590(2) 0.6820(3) 0.0471(11) Uani 1 1 d . . . . .
C39 C 0.5961(5) 0.5202(2) 0.6534(3) 0.0437(11) Uani 1 1 d . . . . .
H39 H 0.525027 0.531471 0.607881 0.052 Uiso 1 1 calc R U . . .
C41 C 0.6778(5) 0.4512(2) 0.7687(3) 0.0507(12) Uani 1 1 d . . . . .
H41 H 0.664153 0.415203 0.802294 0.061 Uiso 1 1 calc R U . . .
C14 C 0.9569(5) 0.8500(2) 0.3666(2) 0.0441(11) Uani 1 1 d . . . . .
C16 C 0.8388(5) 0.7695(2) 0.4287(2) 0.0426(11) Uani 1 1 d . . . . .
H16 H 0.764725 0.738899 0.426601 0.051 Uiso 1 1 calc R U . . .
C36 C 0.3431(5) 0.6891(2) 0.5727(3) 0.0459(11) Uani 1 1 d . . . . .
H36 H 0.277531 0.699401 0.607805 0.055 Uiso 1 1 calc R U . . .
C35 C 0.3080(5) 0.6983(2) 0.4888(3) 0.0482(12) Uani 1 1 d . . . . .
H35 H 0.217892 0.715146 0.465939 0.058 Uiso 1 1 calc R U . . .
C40 C 0.5761(6) 0.4674(2) 0.7023(3) 0.0557(13) Uani 1 1 d . . . . .
H40 H 0.492263 0.442497 0.689864 0.067 Uiso 1 1 calc R U . . .
C28 C 0.7882(5) 0.5042(2) 0.4092(3) 0.0531(13) Uani 1 1 d . . . . .
H28 H 0.734607 0.470359 0.379886 0.064 Uiso 1 1 calc R U . . .
C13 C 1.0567(5) 0.8573(2) 0.4355(3) 0.0491(11) Uani 1 1 d . . . . .
H13 H 1.131618 0.887239 0.436190 0.059 Uiso 1 1 calc R U . . .
C25 C 0.4768(7) 0.8190(3) 0.7582(3) 0.0708(16) Uani 1 1 d . . . . .
H25A H 0.480281 0.773478 0.742819 0.106 Uiso 1 1 calc R U . . .
H25B H 0.406115 0.824962 0.793922 0.106 Uiso 1 1 calc R U . . .
H25C H 0.569500 0.832457 0.787967 0.106 Uiso 1 1 calc R U . . .
C23 C 0.5615(6) 0.8772(3) 0.4739(3) 0.0593(13) Uani 1 1 d . . . . .
H23A H 0.662627 0.884079 0.493154 0.089 Uiso 1 1 calc R U . . .
H23B H 0.527376 0.907468 0.429089 0.089 Uiso 1 1 calc R U . . .
H23C H 0.545724 0.832864 0.453645 0.089 Uiso 1 1 calc R U . . .
C24 C 0.1819(6) 0.9921(3) 0.5962(5) 0.090(2) Uani 1 1 d . . . . .
H24A H 0.093482 0.971007 0.602870 0.135 Uiso 1 1 calc R U . . .
H24B H 0.170054 1.012913 0.541779 0.135 Uiso 1 1 calc R U . . .
H24C H 0.206705 1.024705 0.639484 0.135 Uiso 1 1 calc R U . . .

loop_
_atom_site_aniso_label
_atom_site_aniso_U_11
_atom_site_aniso_U_22
_atom_site_aniso_U_33
_atom_site_aniso_U_23
_atom_site_aniso_U_13
_atom_site_aniso_U_12
Re1 0.03029(7) 0.02579(7) 0.02548(7) -0.00251(8) 0.00192(5) 0.00009(8)
P1 0.0289(5) 0.0258(5) 0.0256(4) -0.0026(4) -0.0002(4) 0.0020(4)
Cl1 0.0473(6) 0.0365(5) 0.0295(4) -0.0034(4) 0.0102(4) -0.0029(4)
Cl3 0.0459(6) 0.0351(6) 0.0440(5) -0.0111(4) 0.0026(4) -0.0096(5)
Cl2 0.0299(5) 0.0376(5) 0.0423(5) -0.0015(4) -0.0006(4) 0.0037(4)
N10 0.0262(16) 0.0303(17) 0.0320(16) -0.0021(13) 0.0018(13) 0.0018(13)
F1 0.091(2) 0.0678(19) 0.0425(14) 0.0209(13) 0.0280(14) 0.0184(16)
N2 0.0330(19) 0.0288(17) 0.0439(18) 0.0009(15) 0.0038(15) 0.0057(15)
C26 0.031(2) 0.036(2) 0.0291(18) -0.0041(16) -0.0010(16) 0.0073(17)
C1 0.046(2) 0.027(2) 0.0291(18) -0.0017(16) 0.0042(16) -0.0125(19)
C31 0.039(2) 0.036(2) 0.036(2) -0.0019(18) 0.0080(18) 0.0036(18)
C32 0.029(2) 0.027(2) 0.0293(18) -0.0001(15) 0.0049(15) -0.0002(16)
C11 0.039(2) 0.027(2) 0.0282(17) -0.0018(16) 0.0071(15) 0.0082(17)
C43 0.039(2) 0.030(2) 0.037(2) 0.0002(17) -0.0001(17) 0.0022(17)
C38 0.037(2) 0.026(2) 0.0293(18) -0.0032(15) -0.0022(16) -0.0004(17)
C37 0.035(2) 0.046(3) 0.0300(19) -0.0006(17) 0.0065(17) -0.0011(19)
C17 0.033(2) 0.027(2) 0.049(2) -0.0042(18) 0.0000(18) 0.0011(17)
C21 0.050(3) 0.047(3) 0.070(3) -0.010(2) 0.019(2) 0.001(2)
C29 0.056(3) 0.050(3) 0.038(2) -0.008(2) 0.007(2) 0.018(2)
C19 0.051(3) 0.039(3) 0.063(3) 0.004(2) -0.006(2) 0.002(2)
C30 0.051(3) 0.044(3) 0.040(2) 0.002(2) 0.018(2) 0.010(2)
C27 0.028(2) 0.051(3) 0.052(3) -0.020(2) 0.0012(19) 0.0023(19)
C18 0.037(2) 0.036(2) 0.048(2) -0.0017(19) 0.0004(19) 0.0018(19)
C42 0.049(3) 0.038(3) 0.047(2) 0.009(2) -0.006(2) 0.003(2)
C33 0.034(2) 0.042(2) 0.0277(18) 0.0038(17) 0.0049(16) 0.0067(18)
C15 0.053(3) 0.055(3) 0.028(2) 0.0016(19) -0.0034(19) 0.006(2)
C34 0.037(2) 0.057(3) 0.034(2) 0.010(2) -0.0033(18) 0.007(2)
C20 0.038(3) 0.040(3) 0.086(4) -0.008(3) 0.003(3) 0.006(2)
C12 0.041(3) 0.045(3) 0.036(2) 0.0023(19) 0.0014(18) -0.006(2)
C22 0.056(3) 0.036(2) 0.051(3) -0.008(2) 0.015(2) 0.000(2)
C39 0.047(3) 0.037(2) 0.042(2) 0.0006(19) -0.0086(19) -0.008(2)
C41 0.065(3) 0.029(2) 0.054(3) 0.016(2) -0.001(2) -0.002(2)
C14 0.060(3) 0.041(3) 0.036(2) 0.0088(19) 0.022(2) 0.018(2)
C16 0.041(2) 0.047(3) 0.038(2) 0.0001(18) 0.0020(18) -0.0051(19)
C36 0.032(2) 0.057(3) 0.053(3) -0.002(2) 0.0157(19) 0.006(2)
C35 0.033(2) 0.056(3) 0.053(3) 0.006(2) 0.001(2) 0.011(2)
C40 0.060(3) 0.037(3) 0.066(3) 0.008(2) -0.004(3) -0.015(2)
C28 0.048(3) 0.056(3) 0.052(3) -0.025(2) -0.001(2) 0.010(2)
C13 0.051(3) 0.048(3) 0.048(2) 0.006(2) 0.010(2) -0.006(2)
C25 0.103(5) 0.060(3) 0.058(3) 0.005(3) 0.038(3) 0.013(3)
C23 0.071(4) 0.056(3) 0.050(3) 0.003(2) 0.007(2) 0.011(3)
C24 0.054(4) 0.072(4) 0.141(6) -0.001(4) 0.014(4) 0.035(3)

loop_
_atom_type_symbol
_atom_type_description
_atom_type_scat_dispersion_real
_atom_type_scat_dispersion_imag
_atom_type_scat_source
C C 0.0033 0.0016 'International Tables Vol C Tables 4.2.6.8 and 6.1.1.4'
H H 0.0000 0.0000 'International Tables Vol C Tables 4.2.6.8 and 6.1.1.4'
Cl Cl 0.1484 0.1585 'International Tables Vol C Tables 4.2.6.8 and 6.1.1.4'
F F 0.0171 0.0103 'International Tables Vol C Tables 4.2.6.8 and 6.1.1.4'
N N 0.0061 0.0033 'International Tables Vol C Tables 4.2.6.8 and 6.1.1.4'
P P 0.1023 0.0942 'International Tables Vol C Tables 4.2.6.8 and 6.1.1.4'
Re Re -1.0185 7.2310 'International Tables Vol C Tables 4.2.6.8 and 6.1.1.4'

loop_
_exptl_crystal_face_index_h
_exptl_crystal_face_index_k
_exptl_crystal_face_index_l
_exptl_crystal_face_perp_dist
11 18 -15 0.0679
-17 -10 20 0.0590
-14 -5 -1 0.2213
3 -26 -5 0.0508
-3 18 1 0.0524
8 -17 6 0.0845
2 4 -13 0.1591
3 25 10 0.1300

loop_
_geom_angle_atom_site_label_1
_geom_angle_atom_site_label_2
_geom_angle_atom_site_label_3
_geom_angle
_geom_angle_site_symmetry_1
_geom_angle_site_symmetry_3
_geom_angle_publ_flag
Cl1 Re1 P1 85.04(3) . . ?
Cl1 Re1 Cl3 88.05(4) . . ?
Cl1 Re1 Cl2 92.88(4) . . ?
Cl3 Re1 P1 171.42(3) . . ?
Cl2 Re1 P1 88.75(3) . . ?
Cl2 Re1 Cl3 86.53(4) . . ?
N10 Re1 P1 93.78(10) . . ?
N10 Re1 Cl1 166.20(11) . . ?
N10 Re1 Cl3 94.13(10) . . ?
N10 Re1 Cl2 100.85(11) . . ?
N10 Re1 C1 85.72(14) . . ?
C1 Re1 P1 92.00(11) . . ?
C1 Re1 Cl1 80.58(11) . . ?
C1 Re1 Cl3 91.88(10) . . ?
C1 Re1 Cl2 173.33(11) . . ?
C26 P1 Re1 114.21(14) . . ?
C32 P1 Re1 111.11(12) . . ?
C32 P1 C26 104.20(16) . . ?
C32 P1 C38 104.31(18) . . ?
C38 P1 Re1 117.43(11) . . ?
C38 P1 C26 104.29(18) . . ?
C11 N10 Re1 166.0(3) . . ?
C1 N2 C17 174.1(4) . . ?
C31 C26 P1 122.0(3) . . ?
C27 C26 P1 119.3(3) . . ?
C27 C26 C31 118.6(4) . . ?
N2 C1 Re1 176.9(3) . . ?
C26 C31 H31 119.9 . . ?
C26 C31 C30 120.1(4) . . ?
C30 C31 H31 119.9 . . ?
C37 C32 P1 119.5(3) . . ?
C33 C32 P1 122.6(3) . . ?
C33 C32 C37 117.7(3) . . ?
C12 C11 N10 118.4(3) . . ?
C12 C11 C16 121.2(4) . . ?
C16 C11 N10 120.3(4) . . ?
C38 C43 H43 119.8 . . ?
C42 C43 H43 119.8 . . ?
C42 C43 C38 120.3(4) . . ?
C43 C38 P1 121.1(3) . . ?
C39 C38 P1 120.3(3) . . ?
C39 C38 C43 118.5(4) . . ?
C32 C37 H37 119.4 . . ?
C36 C37 C32 121.1(4) . . ?
C36 C37 H37 119.4 . . ?
C18 C17 N2 118.6(4) . . ?
C18 C17 C22 123.4(4) . . ?
C22 C17 N2 118.0(4) . . ?
C20 C21 H21 119.0 . . ?
C20 C21 C22 122.0(5) . . ?
C22 C21 H21 119.0 . . ?
C30 C29 H29 119.9 . . ?
C30 C29 C28 120.2(4) . . ?
C28 C29 H29 119.9 . . ?
C18 C19 H19 118.7 . . ?
C20 C19 H19 118.7 . . ?
C20 C19 C18 122.5(4) . . ?
C31 C30 H30 119.9 . . ?
C29 C30 C31 120.2(4) . . ?
C29 C30 H30 119.9 . . ?
C26 C27 H27 119.4 . . ?
C28 C27 C26 121.1(4) . . ?
C28 C27 H27 119.4 . . ?
C17 C18 C19 116.2(4) . . ?
C17 C18 C23 121.7(4) . . ?
C19 C18 C23 122.1(4) . . ?
C43 C42 H42 119.7 . . ?
C41 C42 C43 120.6(4) . . ?
C41 C42 H42 119.7 . . ?
C32 C33 H33 119.4 . . ?
C34 C33 C32 121.3(4) . . ?
C34 C33 H33 119.4 . . ?
C14 C15 H15 120.7 . . ?
C14 C15 C16 118.6(4) . . ?
C16 C15 H15 120.7 . . ?
C33 C34 H34 120.1 . . ?
C35 C34 C33 119.8(4) . . ?
C35 C34 H34 120.1 . . ?
C21 C20 C19 118.8(4) . . ?
C21 C20 C24 120.1(5) . . ?
C19 C20 C24 121.1(5) . . ?
C11 C12 H12 120.6 . . ?
C13 C12 C11 118.7(4) . . ?
C13 C12 H12 120.6 . . ?
C17 C22 C25 120.1(4) . . ?
C21 C22 C17 117.1(4) . . ?
C21 C22 C25 122.8(5) . . ?
C38 C39 H39 119.6 . . ?
C38 C39 C40 120.7(4) . . ?
C40 C39 H39 119.6 . . ?
C42 C41 H41 120.1 . . ?
C42 C41 C40 119.9(4) . . ?
C40 C41 H41 120.1 . . ?
F1 C14 C15 118.6(4) . . ?
F1 C14 C13 118.1(4) . . ?
C13 C14 C15 123.2(4) . . ?
C11 C16 H16 120.5 . . ?
C15 C16 C11 119.1(4) . . ?
C15 C16 H16 120.5 . . ?
C37 C36 H36 120.2 . . ?
C35 C36 C37 119.5(4) . . ?
C35 C36 H36 120.2 . . ?
C34 C35 H35 119.7 . . ?
C36 C35 C34 120.6(4) . . ?
C36 C35 H35 119.7 . . ?
C39 C40 H40 120.0 . . ?
C41 C40 C39 120.0(4) . . ?
C41 C40 H40 120.0 . . ?
C29 C28 H28 120.2 . . ?
C27 C28 C29 119.7(4) . . ?
C27 C28 H28 120.2 . . ?
C12 C13 H13 120.5 . . ?
C14 C13 C12 119.1(4) . . ?
C14 C13 H13 120.5 . . ?
C22 C25 H25A 109.5 . . ?
C22 C25 H25B 109.5 . . ?
C22 C25 H25C 109.5 . . ?
H25A C25 H25B 109.5 . . ?
H25A C25 H25C 109.5 . . ?
H25B C25 H25C 109.5 . . ?
C18 C23 H23A 109.5 . . ?
C18 C23 H23B 109.5 . . ?
C18 C23 H23C 109.5 . . ?
H23A C23 H23B 109.5 . . ?
H23A C23 H23C 109.5 . . ?
H23B C23 H23C 109.5 . . ?
C20 C24 H24A 109.5 . . ?
C20 C24 H24B 109.5 . . ?
C20 C24 H24C 109.5 . . ?
H24A C24 H24B 109.5 . . ?
H24A C24 H24C 109.5 . . ?
H24B C24 H24C 109.5 . . ?

loop_
_geom_bond_atom_site_label_1
_geom_bond_atom_site_label_2
_geom_bond_distance
_geom_bond_site_symmetry_2
_geom_bond_publ_flag
Re1 P1 2.4631(10) . ?
Re1 Cl1 2.3957(10) . ?
Re1 Cl3 2.4345(9) . ?
Re1 Cl2 2.4034(10) . ?
Re1 N10 1.712(3) . ?
Re1 C1 2.030(4) . ?
P1 C26 1.828(4) . ?
P1 C32 1.815(4) . ?
P1 C38 1.828(4) . ?
N10 C11 1.399(5) . ?
F1 C14 1.352(5) . ?
N2 C1 1.151(5) . ?
N2 C17 1.404(5) . ?
C26 C31 1.391(6) . ?
C26 C27 1.386(5) . ?
C31 H31 0.9500 . ?
C31 C30 1.393(6) . ?
C32 C37 1.397(5) . ?
C32 C33 1.390(5) . ?
C11 C12 1.381(6) . ?
C11 C16 1.395(5) . ?
C43 H43 0.9500 . ?
C43 C38 1.394(5) . ?
C43 C42 1.386(6) . ?
C38 C39 1.388(6) . ?
C37 H37 0.9500 . ?
C37 C36 1.384(6) . ?
C17 C18 1.390(6) . ?
C17 C22 1.393(6) . ?
C21 H21 0.9500 . ?
C21 C20 1.376(7) . ?
C21 C22 1.388(7) . ?
C29 H29 0.9500 . ?
C29 C30 1.368(6) . ?
C29 C28 1.383(7) . ?
C19 H19 0.9500 . ?
C19 C18 1.395(6) . ?
C19 C20 1.379(7) . ?
C30 H30 0.9500 . ?
C27 H27 0.9500 . ?
C27 C28 1.378(6) . ?
C18 C23 1.503(7) . ?
C42 H42 0.9500 . ?
C42 C41 1.374(6) . ?
C33 H33 0.9500 . ?
C33 C34 1.379(5) . ?
C15 H15 0.9500 . ?
C15 C14 1.363(7) . ?
C15 C16 1.370(6) . ?
C34 H34 0.9500 . ?
C34 C35 1.374(6) . ?
C20 C24 1.522(7) . ?
C12 H12 0.9500 . ?
C12 C13 1.377(6) . ?
C22 C25 1.493(7) . ?
C39 H39 0.9500 . ?
C39 C40 1.392(6) . ?
C41 H41 0.9500 . ?
C41 C40 1.374(6) . ?
C14 C13 1.360(6) . ?
C16 H16 0.9500 . ?
C36 H36 0.9500 . ?
C36 C35 1.374(6) . ?
C35 H35 0.9500 . ?
C40 H40 0.9500 . ?
C28 H28 0.9500 . ?
C13 H13 0.9500 . ?
C25 H25A 0.9800 . ?
C25 H25B 0.9800 . ?
C25 H25C 0.9800 . ?
C23 H23A 0.9800 . ?
C23 H23B 0.9800 . ?
C23 H23C 0.9800 . ?
C24 H24A 0.9800 . ?
C24 H24B 0.9800 . ?
C24 H24C 0.9800 . ?

loop_
_geom_torsion_atom_site_label_1
_geom_torsion_atom_site_label_2
_geom_torsion_atom_site_label_3
_geom_torsion_atom_site_label_4
_geom_torsion
_geom_torsion_site_symmetry_1
_geom_torsion_site_symmetry_2
_geom_torsion_site_symmetry_3
_geom_torsion_site_symmetry_4
_geom_torsion_publ_flag
Re1 P1 C26 C31 4.8(4) . . . . ?
Re1 P1 C26 C27 -175.5(3) . . . . ?
Re1 P1 C32 C37 -74.1(3) . . . . ?
Re1 P1 C32 C33 100.2(3) . . . . ?
Re1 P1 C38 C43 -33.0(4) . . . . ?
Re1 P1 C38 C39 150.1(3) . . . . ?
Re1 N10 C11 C12 85.0(12) . . . . ?
Re1 N10 C11 C16 -92.7(11) . . . . ?
P1 Re1 N10 C11 117.7(11) . . . . ?
P1 C26 C31 C30 -179.1(3) . . . . ?
P1 C26 C27 C28 179.2(4) . . . . ?
P1 C32 C37 C36 175.1(3) . . . . ?
P1 C32 C33 C34 -174.9(3) . . . . ?
P1 C38 C39 C40 176.3(4) . . . . ?
Cl1 Re1 N10 C11 33.1(14) . . . . ?
Cl3 Re1 N10 C11 -65.6(11) . . . . ?
Cl2 Re1 N10 C11 -152.8(11) . . . . ?
N10 C11 C12 C13 -177.7(4) . . . . ?
N10 C11 C16 C15 177.1(4) . . . . ?
F1 C14 C13 C12 178.5(4) . . . . ?
N2 C17 C18 C19 -175.1(4) . . . . ?
N2 C17 C18 C23 5.5(6) . . . . ?
N2 C17 C22 C21 176.4(4) . . . . ?
N2 C17 C22 C25 -2.1(6) . . . . ?
C26 P1 C32 C37 162.5(3) . . . . ?
C26 P1 C32 C33 -23.2(4) . . . . ?
C26 P1 C38 C43 94.5(3) . . . . ?
C26 P1 C38 C39 -82.4(4) . . . . ?
C26 C31 C30 C29 -0.2(6) . . . . ?
C26 C27 C28 C29 -0.2(7) . . . . ?
C1 Re1 N10 C11 26.0(11) . . . . ?
C31 C26 C27 C28 -1.0(6) . . . . ?
C32 P1 C26 C31 126.2(3) . . . . ?
C32 P1 C26 C27 -54.1(4) . . . . ?
C32 P1 C38 C43 -156.4(3) . . . . ?
C32 P1 C38 C39 26.7(4) . . . . ?
C32 C37 C36 C35 -0.3(7) . . . . ?
C32 C33 C34 C35 0.4(7) . . . . ?
C11 C12 C13 C14 1.1(7) . . . . ?
C43 C38 C39 C40 -0.7(7) . . . . ?
C43 C42 C41 C40 0.1(8) . . . . ?
C38 P1 C26 C31 -124.7(3) . . . . ?
C38 P1 C26 C27 55.1(4) . . . . ?
C38 P1 C32 C37 53.4(3) . . . . ?
C38 P1 C32 C33 -132.4(3) . . . . ?
C38 C43 C42 C41 -0.3(7) . . . . ?
C38 C39 C40 C41 0.6(8) . . . . ?
C37 C32 C33 C34 -0.6(6) . . . . ?
C37 C36 C35 C34 0.2(7) . . . . ?
C30 C29 C28 C27 1.2(7) . . . . ?
C27 C26 C31 C30 1.2(6) . . . . ?
C18 C17 C22 C21 -1.7(7) . . . . ?
C18 C17 C22 C25 179.8(4) . . . . ?
C18 C19 C20 C21 0.4(7) . . . . ?
C18 C19 C20 C24 -179.9(5) . . . . ?
C42 C43 C38 P1 -176.4(3) . . . . ?
C42 C43 C38 C39 0.5(6) . . . . ?
C42 C41 C40 C39 -0.3(8) . . . . ?
C33 C32 C37 C36 0.5(6) . . . . ?
C33 C34 C35 C36 -0.2(7) . . . . ?
C15 C14 C13 C12 -1.9(7) . . . . ?
C20 C21 C22 C17 -0.4(7) . . . . ?
C20 C21 C22 C25 178.1(5) . . . . ?
C20 C19 C18 C17 -2.3(7) . . . . ?
C20 C19 C18 C23 177.1(5) . . . . ?
C12 C11 C16 C15 -0.6(6) . . . . ?
C22 C17 C18 C19 3.0(6) . . . . ?
C22 C17 C18 C23 -176.4(4) . . . . ?
C22 C21 C20 C19 1.1(7) . . . . ?
C22 C21 C20 C24 -178.7(5) . . . . ?
C14 C15 C16 C11 -0.1(7) . . . . ?
C16 C11 C12 C13 0.1(6) . . . . ?
C16 C15 C14 F1 -179.0(4) . . . . ?
C16 C15 C14 C13 1.4(7) . . . . ?
C28 C29 C30 C31 -1.1(6) . . . . ?
